data_1508336
loop_
_publ_author_name
'Inomata, Hiroshi'
'Ogata, Kenichi'
'Fukuzawa, Shin-Ichi'
'Hou, Zhaomin'

_publ_section_title
;
 Direct C-H Carboxylation with Carbon Dioxide Using
 1,2,3-Triazol-5-ylidene Copper(I) Complexes.
;
_journal_issue 15
_journal_name_full 'Organic letters'
_journal_page_first 3986
_journal_page_last 3989
_journal_paper_doi 10.1021/ol301760n
_journal_volume 14
_journal_year 2012
_chemical_formula_moiety 'C27 H37 Cl Cu N3'
_chemical_formula_sum 'C27 H37 Cl Cu N3'
_chemical_formula_weight 502.61
_space_group_IT_number 14
_symmetry_cell_setting monoclinic
_symmetry_Int_Tables_number 14
_symmetry_space_group_name_Hall '-P 2yn'
_symmetry_space_group_name_H-M 'P 1 21/n 1'
_atom_sites_solution_hydrogens geom
_atom_sites_solution_primary direct
_atom_sites_solution_secondary difmap
_cell_angle_alpha 90.0000
_cell_angle_beta 105.284(3)
_cell_angle_gamma 90.0000
_cell_formula_units_Z 4
_cell_length_a 15.423(4)
_cell_length_b 9.935(2)
_cell_length_c 17.829(5)
_cell_measurement_reflns_used 5971
_cell_measurement_temperature 123
_cell_measurement_theta_max 27.48
_cell_measurement_theta_min 3.03
_cell_volume 2635.3(11)
_computing_cell_refinement CrystalClear
_computing_data_collection 'CrystalClear (Rigaku Corp., 2000)'
_computing_data_reduction CrystalClear
_computing_molecular_graphics 'CrystalStructure 4.0'
_computing_publication_material 'CrystalStructure 4.0 (Rigaku, 2010)'
_computing_structure_refinement 'SHELXL97 (Sheldrick, 2008)'
_computing_structure_solution 'SIR92 (Altomare, et al., 1994)'
_diffrn_ambient_temperature 123
_diffrn_detector_area_resol_mean 7.314
_diffrn_measured_fraction_theta_full 0.993
_diffrn_measured_fraction_theta_max 0.993
_diffrn_measurement_device_type 'Rigaku Mercury70'
_diffrn_measurement_method \w
_diffrn_radiation_type 'Mo K\a'
_diffrn_radiation_wavelength 0.71070
_diffrn_reflns_av_R_equivalents 0.0463
_diffrn_reflns_limit_h_max 20
_diffrn_reflns_limit_h_min -18
_diffrn_reflns_limit_k_max 12
_diffrn_reflns_limit_k_min -9
_diffrn_reflns_limit_l_max 22
_diffrn_reflns_limit_l_min -23
_diffrn_reflns_number 19696
_diffrn_reflns_theta_full 27.48
_diffrn_reflns_theta_max 27.48
_diffrn_standards_number 0
_exptl_absorpt_coefficient_mu 0.949
_exptl_absorpt_correction_type none
_exptl_crystal_colour colorless
_exptl_crystal_density_diffrn 1.267
_exptl_crystal_density_method 'not measured'
_exptl_crystal_description prism
_exptl_crystal_F_000 1064.00
_exptl_crystal_size_max 0.300
_exptl_crystal_size_mid 0.200
_exptl_crystal_size_min 0.100
_refine_diff_density_max 0.560
_refine_diff_density_min -0.420
_refine_ls_extinction_method none
_refine_ls_goodness_of_fit_ref 1.166
_refine_ls_hydrogen_treatment constr
_refine_ls_number_parameters 289
_refine_ls_number_reflns 5996
_refine_ls_number_restraints 0
_refine_ls_R_factor_gt 0.0543
_refine_ls_shift/su_max 0.002
_refine_ls_structure_factor_coef Fsqd
_refine_ls_weighting_details 'w = 1/[\s^2^(Fo^2^)+(0.0274P)^2^+3.0210P] where P=(Fo^2^+2Fc^2^)/3'
_refine_ls_weighting_scheme calc
_refine_ls_wR_factor_ref 0.1052
_reflns_number_gt 5069
_reflns_number_total 5996
_reflns_threshold_expression F^2^>2.0\s(F^2^)
_cod_data_source_file ol301760n_si_002.cif
_cod_data_source_block 20110511InoDippCunhc3
_cod_original_cell_volume 2635.2(11)
_cod_database_code 1508336

loop_
_symmetry_equiv_pos_site_id
_symmetry_equiv_pos_as_xyz
1 +X,+Y,+Z
2 1/2-X,1/2+Y,1/2-Z
3 -X,-Y,-Z
4 1/2+X,1/2-Y,1/2+Z

loop_
_atom_site_label
_atom_site_type_symbol
_atom_site_fract_x
_atom_site_fract_y
_atom_site_fract_z
_atom_site_U_iso_or_equiv
_atom_site_adp_type
_atom_site_occupancy
_atom_site_symmetry_multiplicity
_atom_site_calc_flag
_atom_site_refinement_flags
Cu1 Cu 0.26460(2) 0.02474(3) 0.526766(19) 0.01687(10) Uani 1.0 4 d .
Cl1 Cl 0.25742(5) -0.16025(7) 0.58256(4) 0.02578(17) Uani 1.0 4 d .
N1 N 0.29724(14) 0.2443(2) 0.42425(12) 0.0139(5) Uani 1.0 4 d .
N2 N 0.27960(15) 0.3739(2) 0.40524(12) 0.0165(5) Uani 1.0 4 d .
N3 N 0.23188(15) 0.4119(2) 0.45328(12) 0.0147(5) Uani 1.0 4 d .
C1 C 0.26315(17) 0.1970(3) 0.48238(14) 0.0145(5) Uani 1.0 4 d .
C2 C 0.21885(18) 0.3104(3) 0.50040(14) 0.0152(6) Uani 1.0 4 d .
C3 C 0.1983(2) 0.5502(3) 0.44934(17) 0.0234(7) Uani 1.0 4 d .
C4 C 0.15983(17) 0.3169(3) 0.55358(14) 0.0134(5) Uani 1.0 4 d .
C5 C 0.19653(18) 0.3469(3) 0.63292(15) 0.0172(6) Uani 1.0 4 d .
C6 C 0.1411(2) 0.3314(3) 0.68277(15) 0.0212(6) Uani 1.0 4 d .
C7 C 0.0532(2) 0.2871(3) 0.65492(16) 0.0217(6) Uani 1.0 4 d .
C8 C 0.01745(19) 0.2619(3) 0.57627(15) 0.0187(6) Uani 1.0 4 d .
C9 C 0.06976(18) 0.2778(3) 0.52399(14) 0.0157(6) Uani 1.0 4 d .
C10 C 0.29411(19) 0.3889(3) 0.66235(15) 0.0203(6) Uani 1.0 4 d .
C11 C 0.3073(3) 0.5074(4) 0.71892(18) 0.0323(8) Uani 1.0 4 d .
C12 C 0.3518(3) 0.2691(4) 0.6984(2) 0.0367(8) Uani 1.0 4 d .
C13 C 0.02930(18) 0.2576(3) 0.43715(15) 0.0181(6) Uani 1.0 4 d .
C14 C -0.0499(2) 0.3527(3) 0.40656(16) 0.0248(7) Uani 1.0 4 d .
C15 C 0.0027(2) 0.1109(3) 0.41695(16) 0.0256(7) Uani 1.0 4 d .
C16 C 0.34628(18) 0.1695(3) 0.37922(14) 0.0154(6) Uani 1.0 4 d .
C17 C 0.29739(18) 0.0825(3) 0.32164(15) 0.0175(6) Uani 1.0 4 d .
C18 C 0.34607(19) 0.0144(3) 0.27784(15) 0.0214(6) Uani 1.0 4 d .
C19 C 0.43765(19) 0.0321(3) 0.29103(15) 0.0215(6) Uani 1.0 4 d .
C20 C 0.48421(19) 0.1178(3) 0.34923(15) 0.0215(6) Uani 1.0 4 d .
C21 C 0.43902(18) 0.1886(3) 0.39531(15) 0.0167(6) Uani 1.0 4 d .
C22 C 0.19643(19) 0.0622(3) 0.30608(16) 0.0231(6) Uani 1.0 4 d .
C23 C 0.1733(3) -0.0862(4) 0.3161(2) 0.0357(8) Uani 1.0 4 d .
C24 C 0.1468(2) 0.1131(4) 0.22510(17) 0.0307(7) Uani 1.0 4 d .
C25 C 0.49032(19) 0.2783(3) 0.46151(16) 0.0218(6) Uani 1.0 4 d .
C26 C 0.5488(3) 0.1930(4) 0.52678(17) 0.0336(8) Uani 1.0 4 d .
C27 C 0.5464(2) 0.3845(3) 0.43345(19) 0.0305(7) Uani 1.0 4 d .
H3A H 0.1332 0.5491 0.4427 0.0280 Uiso 1.0 4 calc R
H3B H 0.2116 0.5966 0.4051 0.0280 Uiso 1.0 4 calc R
H3C H 0.2277 0.5976 0.4975 0.0280 Uiso 1.0 4 calc R
H6 H 0.1638 0.3515 0.7365 0.0255 Uiso 1.0 4 calc R
H7 H 0.0171 0.2739 0.6900 0.0260 Uiso 1.0 4 calc R
H8 H -0.0433 0.2335 0.5579 0.0224 Uiso 1.0 4 calc R
H10 H 0.3148 0.4185 0.6163 0.0244 Uiso 1.0 4 calc R
H11A H 0.3708 0.5336 0.7339 0.0387 Uiso 1.0 4 calc R
H11B H 0.2889 0.4809 0.7654 0.0387 Uiso 1.0 4 calc R
H11C H 0.2707 0.5837 0.6938 0.0387 Uiso 1.0 4 calc R
H12A H 0.3315 0.2352 0.7425 0.0441 Uiso 1.0 4 calc R
H12B H 0.4148 0.2974 0.7164 0.0441 Uiso 1.0 4 calc R
H12C H 0.3462 0.1978 0.6594 0.0441 Uiso 1.0 4 calc R
H13 H 0.0766 0.2815 0.4104 0.0217 Uiso 1.0 4 calc R
H14A H -0.0639 0.3571 0.3497 0.0297 Uiso 1.0 4 calc R
H14B H -0.0343 0.4428 0.4283 0.0297 Uiso 1.0 4 calc R
H14C H -0.1025 0.3194 0.4220 0.0297 Uiso 1.0 4 calc R
H15A H 0.0555 0.0530 0.4351 0.0307 Uiso 1.0 4 calc R
H15B H -0.0206 0.1018 0.3605 0.0307 Uiso 1.0 4 calc R
H15C H -0.0438 0.0842 0.4423 0.0307 Uiso 1.0 4 calc R
H18 H 0.3156 -0.0454 0.2380 0.0256 Uiso 1.0 4 calc R
H19 H 0.4691 -0.0150 0.2600 0.0258 Uiso 1.0 4 calc R
H20 H 0.5473 0.1285 0.3579 0.0258 Uiso 1.0 4 calc R
H22 H 0.1754 0.1163 0.3452 0.0277 Uiso 1.0 4 calc R
H23A H 0.2094 -0.1192 0.3664 0.0428 Uiso 1.0 4 calc R
H23B H 0.1864 -0.1399 0.2743 0.0428 Uiso 1.0 4 calc R
H23C H 0.1093 -0.0940 0.3139 0.0428 Uiso 1.0 4 calc R
H24A H 0.0818 0.1060 0.2183 0.0368 Uiso 1.0 4 calc R
H24B H 0.1640 0.0584 0.1855 0.0368 Uiso 1.0 4 calc R
H24C H 0.1629 0.2073 0.2196 0.0368 Uiso 1.0 4 calc R
H25 H 0.4452 0.3265 0.4830 0.0262 Uiso 1.0 4 calc R
H26A H 0.5106 0.1317 0.5470 0.0404 Uiso 1.0 4 calc R
H26B H 0.5819 0.2520 0.5687 0.0404 Uiso 1.0 4 calc R
H26C H 0.5915 0.1406 0.5065 0.0404 Uiso 1.0 4 calc R
H27A H 0.5944 0.3402 0.4160 0.0366 Uiso 1.0 4 calc R
H27B H 0.5729 0.4462 0.4762 0.0366 Uiso 1.0 4 calc R
H27C H 0.5078 0.4351 0.3902 0.0366 Uiso 1.0 4 calc R

loop_
_atom_site_aniso_label
_atom_site_aniso_U_11
_atom_site_aniso_U_22
_atom_site_aniso_U_33
_atom_site_aniso_U_12
_atom_site_aniso_U_13
_atom_site_aniso_U_23
Cu1 0.01762(18) 0.01446(16) 0.01895(17) 0.00166(13) 0.00555(13) 0.00156(13)
Cl1 0.0254(4) 0.0195(4) 0.0340(4) 0.0006(3) 0.0106(3) 0.0062(3)
N1 0.0131(12) 0.0134(11) 0.0143(10) -0.0003(9) 0.0019(9) 0.0001(9)
N2 0.0187(13) 0.0146(11) 0.0170(11) 0.0006(9) 0.0063(10) -0.0001(9)
N3 0.0148(12) 0.0146(11) 0.0141(10) 0.0014(9) 0.0027(9) -0.0018(9)
C1 0.0112(13) 0.0171(13) 0.0138(12) 0.0003(10) 0.0008(10) 0.0002(10)
C2 0.0140(14) 0.0189(13) 0.0113(12) -0.0018(11) 0.0010(10) -0.0016(10)
C3 0.0295(17) 0.0154(14) 0.0274(15) 0.0060(12) 0.0114(13) 0.0041(12)
C4 0.0126(13) 0.0119(12) 0.0160(12) 0.0015(10) 0.0043(11) -0.0007(10)
C5 0.0169(14) 0.0170(13) 0.0162(13) 0.0021(11) 0.0014(11) 0.0015(11)
C6 0.0290(17) 0.0218(14) 0.0142(13) 0.0027(12) 0.0079(12) -0.0002(11)
C7 0.0258(17) 0.0198(14) 0.0231(14) 0.0037(12) 0.0129(13) 0.0048(12)
C8 0.0159(15) 0.0181(14) 0.0232(14) -0.0005(11) 0.0072(12) 0.0003(11)
C9 0.0160(14) 0.0144(12) 0.0159(12) 0.0019(10) 0.0029(11) 0.0001(10)
C10 0.0207(15) 0.0266(15) 0.0115(12) -0.0024(12) 0.0005(11) -0.0004(11)
C11 0.0285(18) 0.0356(18) 0.0305(17) -0.0063(14) 0.0038(14) -0.0080(14)
C12 0.0236(18) 0.0370(19) 0.0398(19) 0.0015(15) -0.0089(15) -0.0025(16)
C13 0.0132(14) 0.0233(14) 0.0170(13) -0.0023(11) 0.0026(11) -0.0031(11)
C14 0.0228(16) 0.0249(15) 0.0222(14) 0.0024(13) -0.0018(12) -0.0022(12)
C15 0.0285(18) 0.0222(15) 0.0221(14) 0.0007(13) -0.0001(13) -0.0059(12)
C16 0.0167(14) 0.0186(13) 0.0127(12) 0.0010(11) 0.0069(11) 0.0013(10)
C17 0.0158(14) 0.0209(14) 0.0155(13) 0.0005(11) 0.0033(11) 0.0008(11)
C18 0.0232(16) 0.0247(15) 0.0164(13) -0.0017(12) 0.0056(12) -0.0053(11)
C19 0.0220(15) 0.0252(15) 0.0212(14) 0.0022(12) 0.0126(12) -0.0023(12)
C20 0.0173(15) 0.0276(15) 0.0216(14) -0.0001(12) 0.0086(12) -0.0008(12)
C21 0.0158(14) 0.0178(13) 0.0172(13) -0.0023(11) 0.0054(11) -0.0000(11)
C22 0.0181(15) 0.0298(16) 0.0217(14) -0.0026(12) 0.0060(12) -0.0096(12)
C23 0.0277(19) 0.0374(19) 0.0414(19) -0.0119(15) 0.0083(15) -0.0034(16)
C24 0.0225(17) 0.0371(18) 0.0285(16) 0.0035(14) -0.0002(13) -0.0064(14)
C25 0.0162(15) 0.0248(15) 0.0242(14) -0.0030(12) 0.0049(12) -0.0071(12)
C26 0.038(2) 0.0368(19) 0.0213(15) -0.0067(15) -0.0005(14) -0.0026(14)
C27 0.0241(17) 0.0257(16) 0.0403(18) -0.0006(13) 0.0063(14) -0.0012(14)

loop_
_atom_type_symbol
_atom_type_description
_atom_type_scat_dispersion_real
_atom_type_scat_dispersion_imag
_atom_type_scat_source
C C 0.0033 0.0016
;
International Tables for Crystallography
(1992, Vol. C, Tables 4.2.6.8 and 6.1.1.4)
;
H H 0.0000 0.0000
;
International Tables for Crystallography
(1992, Vol. C, Table 6.1.1.4)
;
Cl Cl 0.1484 0.1585
;
International Tables for Crystallography
(1992, Vol. C, Tables 4.2.6.8 and 6.1.1.4)
;
Cu Cu 0.3201 1.2651
;
International Tables for Crystallography
(1992, Vol. C, Tables 4.2.6.8 and 6.1.1.4)
;
N N 0.0061 0.0033
;
International Tables for Crystallography
(1992, Vol. C, Tables 4.2.6.8 and 6.1.1.4)
;

loop_
_geom_angle_atom_site_label_1
_geom_angle_atom_site_label_2
_geom_angle_atom_site_label_3
_geom_angle
_geom_angle_publ_flag
Cl1 Cu1 C1 174.28(10) yes
N2 N1 C1 115.5(3) yes
N2 N1 C16 117.0(3) yes
C1 N1 C16 127.5(3) yes
N1 N2 N3 102.8(2) yes
N2 N3 C2 112.7(3) yes
N2 N3 C3 119.1(3) yes
C2 N3 C3 128.1(3) yes
Cu1 C1 N1 131.9(2) yes
Cu1 C1 C2 126.0(3) yes
N1 C1 C2 101.9(3) yes
N3 C2 C1 107.1(3) yes
N3 C2 C4 125.4(3) yes
C1 C2 C4 127.1(3) yes
C2 C4 C5 120.0(3) yes
C2 C4 C9 117.5(3) yes
C5 C4 C9 122.1(3) yes
C4 C5 C6 117.7(3) yes
C4 C5 C10 120.3(3) yes
C6 C5 C10 122.0(3) yes
C5 C6 C7 120.8(3) yes
C6 C7 C8 120.6(3) yes
C7 C8 C9 120.7(3) yes
C4 C9 C8 118.0(3) yes
C4 C9 C13 121.2(3) yes
C8 C9 C13 120.7(3) yes
C5 C10 C11 112.8(3) yes
C5 C10 C12 110.3(3) yes
C11 C10 C12 111.2(3) yes
C9 C13 C14 110.9(3) yes
C9 C13 C15 112.2(3) yes
C14 C13 C15 111.4(3) yes
N1 C16 C17 117.7(3) yes
N1 C16 C21 118.3(3) yes
C17 C16 C21 124.0(3) yes
C16 C17 C18 116.4(3) yes
C16 C17 C22 122.9(3) yes
C18 C17 C22 120.7(3) yes
C17 C18 C19 121.4(3) yes
C18 C19 C20 120.6(3) yes
C19 C20 C21 120.5(3) yes
C16 C21 C20 116.9(3) yes
C16 C21 C25 122.2(3) yes
C20 C21 C25 120.8(3) yes
C17 C22 C23 111.3(3) yes
C17 C22 C24 111.2(3) yes
C23 C22 C24 110.6(3) yes
C21 C25 C26 110.4(3) yes
C21 C25 C27 111.9(3) yes
C26 C25 C27 111.1(3) yes
N3 C3 H3A 109.472 no
N3 C3 H3B 109.464 no
N3 C3 H3C 109.479 no
H3A C3 H3B 109.468 no
H3A C3 H3C 109.466 no
H3B C3 H3C 109.478 no
C5 C6 H6 119.583 no
C7 C6 H6 119.590 no
C6 C7 H7 119.687 no
C8 C7 H7 119.684 no
C7 C8 H8 119.680 no
C9 C8 H8 119.662 no
C5 C10 H10 107.407 no
C11 C10 H10 107.401 no
C12 C10 H10 107.404 no
C10 C11 H11A 109.468 no
C10 C11 H11B 109.472 no
C10 C11 H11C 109.470 no
H11A C11 H11B 109.475 no
H11A C11 H11C 109.472 no
H11B C11 H11C 109.470 no
C10 C12 H12A 109.474 no
C10 C12 H12B 109.469 no
C10 C12 H12C 109.473 no
H12A C12 H12B 109.468 no
H12A C12 H12C 109.472 no
H12B C12 H12C 109.471 no
C9 C13 H13 107.360 no
C14 C13 H13 107.358 no
C15 C13 H13 107.352 no
C13 C14 H14A 109.480 no
C13 C14 H14B 109.474 no
C13 C14 H14C 109.463 no
H14A C14 H14B 109.479 no
H14A C14 H14C 109.473 no
H14B C14 H14C 109.460 no
C13 C15 H15A 109.474 no
C13 C15 H15B 109.472 no
C13 C15 H15C 109.466 no
H15A C15 H15B 109.473 no
H15A C15 H15C 109.475 no
H15B C15 H15C 109.467 no
C17 C18 H18 119.289 no
C19 C18 H18 119.281 no
C18 C19 H19 119.675 no
C20 C19 H19 119.675 no
C19 C20 H20 119.724 no
C21 C20 H20 119.740 no
C17 C22 H22 107.852 no
C23 C22 H22 107.856 no
C24 C22 H22 107.849 no
C22 C23 H23A 109.469 no
C22 C23 H23B 109.476 no
C22 C23 H23C 109.479 no
H23A C23 H23B 109.466 no
H23A C23 H23C 109.466 no
H23B C23 H23C 109.472 no
C22 C24 H24A 109.467 no
C22 C24 H24B 109.462 no
C22 C24 H24C 109.467 no
H24A C24 H24B 109.479 no
H24A C24 H24C 109.479 no
H24B C24 H24C 109.474 no
C21 C25 H25 107.747 no
C26 C25 H25 107.758 no
C27 C25 H25 107.744 no
C25 C26 H26A 109.472 no
C25 C26 H26B 109.473 no
C25 C26 H26C 109.478 no
H26A C26 H26B 109.467 no
H26A C26 H26C 109.467 no
H26B C26 H26C 109.469 no
C25 C27 H27A 109.471 no
C25 C27 H27B 109.464 no
C25 C27 H27C 109.470 no
H27A C27 H27B 109.470 no
H27A C27 H27C 109.478 no
H27B C27 H27C 109.474 no

loop_
_geom_bond_atom_site_label_1
_geom_bond_atom_site_label_2
_geom_bond_distance
_geom_bond_publ_flag
Cu1 Cl1 2.1065(9) yes
Cu1 C1 1.883(3) yes
N1 N2 1.340(3) yes
N1 C1 1.363(4) yes
N1 C16 1.445(4) yes
N2 N3 1.323(4) yes
N3 C2 1.361(4) yes
N3 C3 1.464(4) yes
C1 C2 1.398(4) yes
C2 C4 1.479(5) yes
C4 C5 1.410(4) yes
C4 C9 1.404(4) yes
C5 C6 1.395(5) yes
C5 C10 1.516(4) yes
C6 C7 1.387(4) yes
C7 C8 1.388(4) yes
C8 C9 1.393(5) yes
C9 C13 1.522(4) yes
C10 C11 1.529(5) yes
C10 C12 1.523(5) yes
C13 C14 1.528(4) yes
C13 C15 1.530(4) yes
C16 C17 1.400(4) yes
C16 C21 1.396(4) yes
C17 C18 1.393(5) yes
C17 C22 1.521(4) yes
C18 C19 1.380(5) yes
C19 C20 1.387(4) yes
C20 C21 1.399(5) yes
C21 C25 1.523(4) yes
C22 C23 1.538(5) yes
C22 C24 1.531(4) yes
C25 C26 1.527(4) yes
C25 C27 1.530(5) yes
C3 H3A 0.980 no
C3 H3B 0.980 no
C3 H3C 0.980 no
C6 H6 0.950 no
C7 H7 0.950 no
C8 H8 0.950 no
C10 H10 1.000 no
C11 H11A 0.980 no
C11 H11B 0.980 no
C11 H11C 0.980 no
C12 H12A 0.980 no
C12 H12B 0.980 no
C12 H12C 0.980 no
C13 H13 1.000 no
C14 H14A 0.980 no
C14 H14B 0.980 no
C14 H14C 0.980 no
C15 H15A 0.980 no
C15 H15B 0.980 no
C15 H15C 0.980 no
C18 H18 0.950 no
C19 H19 0.950 no
C20 H20 0.950 no
C22 H22 1.000 no
C23 H23A 0.980 no
C23 H23B 0.980 no
C23 H23C 0.980 no
C24 H24A 0.980 no
C24 H24B 0.980 no
C24 H24C 0.980 no
C25 H25 1.000 no
C26 H26A 0.980 no
C26 H26B 0.980 no
C26 H26C 0.980 no
C27 H27A 0.980 no
C27 H27B 0.980 no
C27 H27C 0.980 no

loop_
_geom_torsion_atom_site_label_1
_geom_torsion_atom_site_label_2
_geom_torsion_atom_site_label_3
_geom_torsion_atom_site_label_4
_geom_torsion
_geom_torsion_publ_flag
N2 N1 C1 Cu1 177.01(17) no
N2 N1 C1 C2 0.6(3) no
C1 N1 N2 N3 -0.0(3) no
N2 N1 C16 C17 -101.8(3) no
N2 N1 C16 C21 77.9(3) no
C16 N1 N2 N3 177.37(17) no
C1 N1 C16 C17 75.2(3) no
C1 N1 C16 C21 -105.1(3) no
C16 N1 C1 Cu1 -0.1(4) no
C16 N1 C1 C2 -176.47(19) no
N1 N2 N3 C2 -0.6(3) no
N1 N2 N3 C3 -179.18(16) no
N2 N3 C2 C1 1.0(3) no
N2 N3 C2 C4 -172.50(18) no
C3 N3 C2 C1 179.4(2) no
C3 N3 C2 C4 5.9(4) no
Cu1 C1 C2 N3 -177.62(14) no
Cu1 C1 C2 C4 -4.2(4) no
N1 C1 C2 N3 -0.9(3) no
N1 C1 C2 C4 172.45(19) no
N3 C2 C4 C5 -97.1(3) no
N3 C2 C4 C9 89.8(3) no
C1 C2 C4 C5 90.7(3) no
C1 C2 C4 C9 -82.5(3) no
C2 C4 C5 C6 -170.3(2) no
C2 C4 C5 C10 7.3(4) no
C2 C4 C9 C8 169.5(2) no
C2 C4 C9 C13 -12.3(4) no
C5 C4 C9 C8 -3.4(4) no
C5 C4 C9 C13 174.7(2) no
C9 C4 C5 C6 2.5(4) no
C9 C4 C5 C10 -179.9(2) no
C4 C5 C6 C7 0.5(4) no
C4 C5 C10 C11 136.5(3) no
C4 C5 C10 C12 -98.4(3) no
C6 C5 C10 C11 -46.0(4) no
C6 C5 C10 C12 79.1(3) no
C10 C5 C6 C7 -177.1(3) no
C5 C6 C7 C8 -2.4(4) no
C6 C7 C8 C9 1.4(4) no
C7 C8 C9 C4 1.5(4) no
C7 C8 C9 C13 -176.7(3) no
C4 C9 C13 C14 -119.8(3) no
C4 C9 C13 C15 114.9(3) no
C8 C9 C13 C14 58.2(3) no
C8 C9 C13 C15 -67.1(3) no
N1 C16 C17 C18 178.38(19) no
N1 C16 C17 C22 -1.2(4) no
N1 C16 C21 C20 -178.17(19) no
N1 C16 C21 C25 3.9(4) no
C17 C16 C21 C20 1.5(4) no
C17 C16 C21 C25 -176.5(3) no
C21 C16 C17 C18 -1.3(4) no
C21 C16 C17 C22 179.1(3) no
C16 C17 C18 C19 0.2(4) no
C16 C17 C22 C23 -121.2(3) no
C16 C17 C22 C24 115.0(3) no
C18 C17 C22 C23 59.2(4) no
C18 C17 C22 C24 -64.6(4) no
C22 C17 C18 C19 179.8(3) no
C17 C18 C19 C20 0.6(4) no
C18 C19 C20 C21 -0.4(4) no
C19 C20 C21 C16 -0.6(4) no
C19 C20 C21 C25 177.4(3) no
C16 C21 C25 C26 109.4(3) no
C16 C21 C25 C27 -126.3(3) no
C20 C21 C25 C26 -68.5(4) no
C20 C21 C25 C27 55.8(3) no
